data_2206297
loop_
_publ_author_name
'Shamsuddin, Mustaffa'
'Nur, Abdul Malik M.'
'Yamin, Bohari M.'

_publ_section_title
;
 <i>N</i>-[2-(Diphenylphosphanyl)benzylidene]-4-methylaniline
;
_journal_issue 7
_journal_name_full 'Acta Crystallographica Section E'
_journal_page_first o2263
_journal_page_last o2264
_journal_paper_doi 10.1107/S1600536805019422
_journal_volume 61
_journal_year 2005
_chemical_formula_iupac 'C26 H22 N P'
_chemical_formula_moiety 'C26 H22 N P'
_chemical_formula_sum 'C26 H22 N P'
_chemical_formula_weight 379.42
_chemical_name_systematic
;
(2-Diphenylphosphanylbenzylidene)-4-methylphenylamine
;
_space_group_IT_number 14
_symmetry_cell_setting monoclinic
_symmetry_space_group_name_Hall '-P 2ybc'
_symmetry_space_group_name_H-M 'P 1 21/c 1'
_atom_sites_solution_hydrogens geom
_atom_sites_solution_primary direct
_atom_sites_solution_secondary difmap
_audit_creation_method SHELXL-97
_cell_angle_alpha 90.00
_cell_angle_beta 131.108(13)
_cell_angle_gamma 90.00
_cell_formula_units_Z 4
_cell_length_a 13.938(4)
_cell_length_b 10.414(3)
_cell_length_c 19.311(4)
_cell_measurement_reflns_used 2598
_cell_measurement_temperature 298(2)
_cell_measurement_theta_max 25.0
_cell_measurement_theta_min 1.9
_cell_volume 2112.0(11)
_computing_cell_refinement 'SAINT (Siemens, 1996)'
_computing_data_collection 'SMART (Siemens, 1996)'
_computing_data_reduction SAINT
_computing_molecular_graphics SHELXTL
_computing_publication_material
;
SHELXTL, PARST (Nardelli, 1995) and PLATON (Spek, 2003)
;
_computing_structure_refinement SHELXTL
_computing_structure_solution 'SHELXTL (Sheldrick, 1997)'
_diffrn_ambient_temperature 298(2)
_diffrn_detector_area_resol_mean 83.66
_diffrn_measured_fraction_theta_full 0.99
_diffrn_measured_fraction_theta_max 0.99
_diffrn_measurement_device_type
;
Bruker SMART APEX CCD area-detector
;
_diffrn_measurement_method \w
_diffrn_radiation_monochromator graphite
_diffrn_radiation_source 'fine-focus sealed tube'
_diffrn_radiation_type MoK\a
_diffrn_radiation_wavelength 0.71073
_diffrn_reflns_av_R_equivalents 0.0488
_diffrn_reflns_av_sigmaI/netI 0.0438
_diffrn_reflns_limit_h_max 16
_diffrn_reflns_limit_h_min -16
_diffrn_reflns_limit_k_max 12
_diffrn_reflns_limit_k_min -12
_diffrn_reflns_limit_l_max 22
_diffrn_reflns_limit_l_min -22
_diffrn_reflns_number 15172
_diffrn_reflns_theta_full 25.0
_diffrn_reflns_theta_max 25.0
_diffrn_reflns_theta_min 1.9
_diffrn_standards_number 0
_exptl_absorpt_coefficient_mu 0.141
_exptl_absorpt_correction_T_max 0.979
_exptl_absorpt_correction_T_min 0.936
_exptl_absorpt_correction_type multi-scan
_exptl_absorpt_process_details '(SADABS; Sheldrick, 1996)'
_exptl_crystal_colour 'pale yellow'
_exptl_crystal_density_diffrn 1.193
_exptl_crystal_density_method 'not measured'
_exptl_crystal_description block
_exptl_crystal_F_000 800
_exptl_crystal_size_max 0.47
_exptl_crystal_size_mid 0.17
_exptl_crystal_size_min 0.15
_refine_diff_density_max 0.21
_refine_diff_density_min -0.14
_refine_ls_extinction_method none
_refine_ls_goodness_of_fit_ref 1.19
_refine_ls_hydrogen_treatment constr
_refine_ls_matrix_type full
_refine_ls_number_parameters 253
_refine_ls_number_reflns 3724
_refine_ls_number_restraints 0
_refine_ls_restrained_S_all 1.19
_refine_ls_R_factor_all 0.098
_refine_ls_R_factor_gt 0.067
_refine_ls_shift/su_max 0.000
_refine_ls_shift/su_mean 0.000
_refine_ls_structure_factor_coef Fsqd
_refine_ls_weighting_details 'calc w=1/[\s^2^(Fo^2^)+(0.0425P)^2^+0.7448P] where P=(Fo^2^+2Fc^2^)/3'
_refine_ls_weighting_scheme calc
_refine_ls_wR_factor_gt 0.130
_refine_ls_wR_factor_ref 0.140
_reflns_number_gt 2686
_reflns_number_total 3724
_reflns_threshold_expression I>2\s(I)
_cod_data_source_file sj6103.cif
_cod_data_source_block I
_cod_original_cell_volume 2112.0(10)
_cod_original_sg_symbol_H-M 'P 21/c'
_cod_database_code 2206297
_cod_database_fobs_code 2206297

loop_
_symmetry_equiv_pos_as_xyz
'x, y, z'
'-x, y+1/2, -z+1/2'
'-x, -y, -z'
'x, -y-1/2, z-1/2'

loop_
_atom_site_label
_atom_site_fract_x
_atom_site_fract_y
_atom_site_fract_z
_atom_site_U_iso_or_equiv
_atom_site_adp_type
_atom_site_calc_flag
_atom_site_refinement_flags
_atom_site_occupancy
_atom_site_type_symbol
P1 0.19292(7) 0.01396(7) 0.41902(5) 0.0527(3) Uani d . 1 P
N1 0.1979(3) 0.1788(2) 0.62555(17) 0.0665(7) Uani d . 1 N
C1 -0.0324(3) 0.2261(3) 0.5111(2) 0.0676(9) Uani d . 1 C
H1B -0.0479 0.1494 0.4806 0.081 Uiso calc R 1 H
C2 -0.1326(3) 0.3067(4) 0.4799(2) 0.0742(10) Uani d . 1 C
H2A -0.2150 0.2830 0.4285 0.089 Uiso calc R 1 H
C3 -0.1133(4) 0.4214(3) 0.5230(2) 0.0689(9) Uani d . 1 C
C4 0.0094(4) 0.4529(3) 0.5985(2) 0.0737(10) Uani d . 1 C
H4A 0.0251 0.5303 0.6285 0.088 Uiso calc R 1 H
C5 0.1097(3) 0.3729(3) 0.6310(2) 0.0714(9) Uani d . 1 C
H5A 0.1916 0.3962 0.6832 0.086 Uiso calc R 1 H
C6 0.0906(3) 0.2589(3) 0.5875(2) 0.0584(8) Uani d . 1 C
C7 -0.2241(4) 0.5064(4) 0.4887(3) 0.1048(14) Uani d . 1 C
H7A -0.1934 0.5823 0.5261 0.157 Uiso calc R 1 H
H7B -0.2808 0.4611 0.4922 0.157 Uiso calc R 1 H
H7C -0.2687 0.5302 0.4261 0.157 Uiso calc R 1 H
C8 0.2030(3) 0.1171(3) 0.5720(2) 0.0585(8) Uani d . 1 C
H8A 0.1401 0.1321 0.5092 0.070 Uiso calc R 1 H
C9 0.3026(3) 0.0231(3) 0.60298(19) 0.0523(7) Uani d . 1 C
C10 0.3902(3) -0.0120(3) 0.6952(2) 0.0669(9) Uani d . 1 C
H10A 0.3865 0.0264 0.7368 0.080 Uiso calc R 1 H
C11 0.4823(3) -0.1028(3) 0.7256(2) 0.0725(10) Uani d . 1 C
H11A 0.5392 -0.1270 0.7871 0.087 Uiso calc R 1 H
C12 0.4897(3) -0.1575(3) 0.6644(2) 0.0682(9) Uani d . 1 C
H12A 0.5524 -0.2181 0.6848 0.082 Uiso calc R 1 H
C13 0.4050(3) -0.1229(3) 0.5736(2) 0.0584(8) Uani d . 1 C
H13A 0.4111 -0.1608 0.5331 0.070 Uiso calc R 1 H
C14 0.3103(3) -0.0326(3) 0.54064(19) 0.0498(7) Uani d . 1 C
C15 0.2194(3) -0.1029(3) 0.36263(18) 0.0493(7) Uani d . 1 C
C16 0.1552(3) -0.2182(3) 0.3378(2) 0.0728(9) Uani d . 1 C
H16A 0.1076 -0.2350 0.3548 0.087 Uiso calc R 1 H
C17 0.1604(4) -0.3088(4) 0.2882(3) 0.0901(12) Uani d . 1 C
H17A 0.1179 -0.3866 0.2730 0.108 Uiso calc R 1 H
C18 0.2284(4) -0.2837(4) 0.2615(2) 0.0830(11) Uani d . 1 C
H18A 0.2302 -0.3435 0.2266 0.100 Uiso calc R 1 H
C19 0.2933(3) -0.1714(4) 0.2861(2) 0.0746(10) Uani d . 1 C
H19A 0.3409 -0.1555 0.2690 0.089 Uiso calc R 1 H
C20 0.2893(3) -0.0807(3) 0.3363(2) 0.0597(8) Uani d . 1 C
H20A 0.3339 -0.0041 0.3525 0.072 Uiso calc R 1 H
C21 0.2654(3) 0.1583(3) 0.4178(2) 0.0525(7) Uani d . 1 C
C22 0.1956(3) 0.2277(3) 0.3372(2) 0.0734(10) Uani d . 1 C
H22A 0.1137 0.2010 0.2870 0.088 Uiso calc R 1 H
C23 0.2450(5) 0.3362(4) 0.3295(3) 0.0907(12) Uani d . 1 C
H23A 0.1969 0.3807 0.2741 0.109 Uiso calc R 1 H
C24 0.3637(5) 0.3783(4) 0.4024(3) 0.0902(12) Uani d . 1 C
H24A 0.3970 0.4512 0.3971 0.108 Uiso calc R 1 H
C25 0.4334(4) 0.3129(3) 0.4833(3) 0.0836(11) Uani d . 1 C
H25A 0.5142 0.3420 0.5336 0.100 Uiso calc R 1 H
C26 0.3852(3) 0.2038(3) 0.4912(2) 0.0661(9) Uani d . 1 C
H26A 0.4341 0.1601 0.5469 0.079 Uiso calc R 1 H

loop_
_atom_site_aniso_label
_atom_site_aniso_U_11
_atom_site_aniso_U_22
_atom_site_aniso_U_33
_atom_site_aniso_U_12
_atom_site_aniso_U_13
_atom_site_aniso_U_23
P1 0.0468(5) 0.0590(5) 0.0498(5) 0.0023(4) 0.0306(4) -0.0026(4)
N1 0.0707(18) 0.0736(18) 0.0631(16) 0.0053(15) 0.0475(16) -0.0067(14)
C1 0.067(2) 0.073(2) 0.071(2) -0.0054(19) 0.049(2) -0.0120(18)
C2 0.063(2) 0.093(3) 0.073(2) -0.002(2) 0.047(2) -0.002(2)
C3 0.081(3) 0.076(2) 0.073(2) 0.017(2) 0.060(2) 0.015(2)
C4 0.088(3) 0.068(2) 0.071(2) 0.007(2) 0.055(2) -0.0063(19)
C5 0.072(2) 0.076(2) 0.062(2) 0.003(2) 0.0422(19) -0.0117(18)
C6 0.066(2) 0.065(2) 0.0559(19) 0.0037(17) 0.0448(19) -0.0034(16)
C7 0.106(3) 0.113(3) 0.113(3) 0.036(3) 0.080(3) 0.023(3)
C8 0.064(2) 0.065(2) 0.0567(18) -0.0009(17) 0.0442(17) -0.0044(16)
C9 0.0524(18) 0.0541(18) 0.0528(18) -0.0027(15) 0.0356(16) -0.0026(14)
C10 0.069(2) 0.075(2) 0.053(2) -0.0005(19) 0.0389(18) -0.0038(17)
C11 0.060(2) 0.085(3) 0.0499(19) 0.001(2) 0.0263(18) 0.0088(18)
C12 0.056(2) 0.072(2) 0.064(2) 0.0089(17) 0.0348(19) 0.0068(18)
C13 0.0530(19) 0.066(2) 0.059(2) 0.0033(16) 0.0381(17) -0.0020(16)
C14 0.0480(17) 0.0500(17) 0.0539(17) -0.0038(14) 0.0345(15) -0.0046(14)
C15 0.0432(17) 0.0527(18) 0.0428(16) 0.0022(14) 0.0243(15) 0.0004(13)
C16 0.076(2) 0.067(2) 0.086(2) -0.0128(19) 0.057(2) -0.0179(19)
C17 0.091(3) 0.068(2) 0.107(3) -0.014(2) 0.063(3) -0.029(2)
C18 0.085(3) 0.083(3) 0.066(2) 0.018(2) 0.043(2) -0.015(2)
C19 0.081(3) 0.086(3) 0.070(2) 0.018(2) 0.056(2) 0.003(2)
C20 0.066(2) 0.0567(19) 0.0613(19) 0.0090(16) 0.0439(18) 0.0042(16)
C21 0.059(2) 0.0500(17) 0.0520(18) 0.0091(15) 0.0378(17) 0.0016(15)
C22 0.083(2) 0.062(2) 0.064(2) 0.0004(19) 0.044(2) -0.0014(18)
C23 0.136(4) 0.060(2) 0.080(3) 0.010(3) 0.073(3) 0.008(2)
C24 0.136(4) 0.051(2) 0.118(3) -0.011(3) 0.099(3) -0.012(2)
C25 0.084(3) 0.063(2) 0.105(3) -0.011(2) 0.063(3) -0.012(2)
C26 0.062(2) 0.056(2) 0.072(2) 0.0019(17) 0.041(2) -0.0005(17)

loop_
_atom_type_symbol
_atom_type_description
_atom_type_scat_dispersion_real
_atom_type_scat_dispersion_imag
_atom_type_scat_source
C C 0.0033 0.0016 'International Tables Vol C Tables 4.2.6.8 and 6.1.1.4'
H H 0.0000 0.0000 'International Tables Vol C Tables 4.2.6.8 and 6.1.1.4'
N N 0.0061 0.0033 'International Tables Vol C Tables 4.2.6.8 and 6.1.1.4'
P P 0.1023 0.0942 'International Tables Vol C Tables 4.2.6.8 and 6.1.1.4'

loop_
_geom_angle_atom_site_label_1
_geom_angle_atom_site_label_2
_geom_angle_atom_site_label_3
_geom_angle
_geom_angle_publ_flag
C21 P1 C15 102.18(13) yes
C21 P1 C14 101.49(13) yes
C15 P1 C14 103.14(13) yes
C8 N1 C6 118.8(3) ?
C6 C1 C2 120.3(3) ?
C6 C1 H1B 119.8 ?
C2 C1 H1B 119.8 ?
C3 C2 C1 121.5(3) ?
C3 C2 H2A 119.3 ?
C1 C2 H2A 119.3 ?
C4 C3 C2 117.6(3) ?
C4 C3 C7 121.9(4) ?
C2 C3 C7 120.5(4) ?
C3 C4 C5 121.5(3) ?
C3 C4 H4A 119.2 ?
C5 C4 H4A 119.2 ?
C4 C5 C6 121.0(3) ?
C4 C5 H5A 119.5 ?
C6 C5 H5A 119.5 ?
C5 C6 C1 118.1(3) ?
C5 C6 N1 118.4(3) ?
C1 C6 N1 123.5(3) ?
C3 C7 H7A 109.5 ?
C3 C7 H7B 109.5 ?
H7A C7 H7B 109.5 ?
C3 C7 H7C 109.5 ?
H7A C7 H7C 109.5 ?
H7B C7 H7C 109.5 ?
N1 C8 C9 123.7(3) ?
N1 C8 H8A 118.1 ?
C9 C8 H8A 118.1 ?
C10 C9 C14 119.4(3) ?
C10 C9 C8 119.8(3) ?
C14 C9 C8 120.8(3) ?
C11 C10 C9 120.9(3) ?
C11 C10 H10A 119.5 ?
C9 C10 H10A 119.5 ?
C12 C11 C10 119.6(3) ?
C12 C11 H11A 120.2 ?
C10 C11 H11A 120.2 ?
C13 C12 C11 120.2(3) ?
C13 C12 H12A 119.9 ?
C11 C12 H12A 119.9 ?
C12 C13 C14 121.7(3) ?
C12 C13 H13A 119.2 ?
C14 C13 H13A 119.2 ?
C13 C14 C9 118.2(3) ?
C13 C14 P1 123.0(2) ?
C9 C14 P1 118.8(2) ?
C16 C15 C20 118.1(3) ?
C16 C15 P1 116.5(2) ?
C20 C15 P1 125.2(2) ?
C17 C16 C15 121.1(3) ?
C17 C16 H16A 119.5 ?
C15 C16 H16A 119.5 ?
C18 C17 C16 119.8(4) ?
C18 C17 H17A 120.1 ?
C16 C17 H17A 120.1 ?
C19 C18 C17 119.9(3) ?
C19 C18 H18A 120.0 ?
C17 C18 H18A 120.0 ?
C18 C19 C20 120.6(3) ?
C18 C19 H19A 119.7 ?
C20 C19 H19A 119.7 ?
C19 C20 C15 120.5(3) ?
C19 C20 H20A 119.7 ?
C15 C20 H20A 119.7 ?
C22 C21 C26 117.3(3) ?
C22 C21 P1 117.5(2) ?
C26 C21 P1 125.2(2) ?
C21 C22 C23 121.2(3) ?
C21 C22 H22A 119.4 ?
C23 C22 H22A 119.4 ?
C24 C23 C22 120.4(4) ?
C24 C23 H23A 119.8 ?
C22 C23 H23A 119.8 ?
C23 C24 C25 119.5(4) ?
C23 C24 H24A 120.3 ?
C25 C24 H24A 120.3 ?
C24 C25 C26 120.5(4) ?
C24 C25 H25A 119.7 ?
C26 C25 H25A 119.7 ?
C25 C26 C21 121.1(3) ?
C25 C26 H26A 119.4 ?
C21 C26 H26A 119.4 ?

loop_
_geom_bond_atom_site_label_1
_geom_bond_atom_site_label_2
_geom_bond_distance
_geom_bond_publ_flag
P1 C21 1.820(3) yes
P1 C15 1.825(3) yes
P1 C14 1.837(3) yes
N1 C8 1.259(3) ?
N1 C6 1.423(4) yes
C1 C6 1.381(4) ?
C1 C2 1.382(4) ?
C1 H1B 0.9300 ?
C2 C3 1.377(5) ?
C2 H2A 0.9300 ?
C3 C4 1.371(5) ?
C3 C7 1.505(5) ?
C4 C5 1.374(4) ?
C4 H4A 0.9300 ?
C5 C6 1.376(4) ?
C5 H5A 0.9300 ?
C7 H7A 0.9600 ?
C7 H7B 0.9600 ?
C7 H7C 0.9600 ?
C8 C9 1.467(4) ?
C8 H8A 0.9300 ?
C9 C10 1.391(4) ?
C9 C14 1.403(4) ?
C10 C11 1.378(4) ?
C10 H10A 0.9300 ?
C11 C12 1.374(4) ?
C11 H11A 0.9300 ?
C12 C13 1.370(4) ?
C12 H12A 0.9300 ?
C13 C14 1.388(4) ?
C13 H13A 0.9300 ?
C15 C16 1.382(4) ?
C15 C20 1.382(4) ?
C16 C17 1.380(5) ?
C16 H16A 0.9300 ?
C17 C18 1.370(5) ?
C17 H17A 0.9300 ?
C18 C19 1.359(5) ?
C18 H18A 0.9300 ?
C19 C20 1.380(4) ?
C19 H19A 0.9300 ?
C20 H20A 0.9300 ?
C21 C22 1.379(4) ?
C21 C26 1.382(4) ?
C22 C23 1.382(5) ?
C22 H22A 0.9300 ?
C23 C24 1.360(5) ?
C23 H23A 0.9300 ?
C24 C25 1.361(5) ?
C24 H24A 0.9300 ?
C25 C26 1.380(5) ?
C25 H25A 0.9300 ?
C26 H26A 0.9300 ?

loop_
_geom_hbond_atom_site_label_D
_geom_hbond_atom_site_label_H
_geom_hbond_atom_site_label_A
_geom_hbond_site_symmetry_A
_geom_hbond_distance_DH
_geom_hbond_distance_HA
_geom_hbond_distance_DA
_geom_hbond_angle_DHA
_geom_hbond_publ_flag
C8 H8A P1 1_555 0.93 2.60 3.059(4) 111 yes

loop_
_geom_torsion_atom_site_label_1
_geom_torsion_atom_site_label_2
_geom_torsion_atom_site_label_3
_geom_torsion_atom_site_label_4
_geom_torsion
C6 C1 C2 C3 0.3(5)
C1 C2 C3 C4 -0.1(5)
C1 C2 C3 C7 -178.9(3)
C2 C3 C4 C5 -0.7(5)
C7 C3 C4 C5 178.1(3)
C3 C4 C5 C6 1.4(5)
C4 C5 C6 C1 -1.1(5)
C4 C5 C6 N1 -178.6(3)
C2 C1 C6 C5 0.3(5)
C2 C1 C6 N1 177.7(3)
C8 N1 C6 C5 -143.6(3)
C8 N1 C6 C1 39.0(4)
C6 N1 C8 C9 -174.3(3)
N1 C8 C9 C10 6.9(5)
N1 C8 C9 C14 -173.4(3)
C14 C9 C10 C11 -1.6(5)
C8 C9 C10 C11 178.1(3)
C9 C10 C11 C12 1.5(5)
C10 C11 C12 C13 -0.7(5)
C11 C12 C13 C14 0.1(5)
C12 C13 C14 C9 -0.2(4)
C12 C13 C14 P1 -178.7(2)
C10 C9 C14 C13 0.9(4)
C8 C9 C14 C13 -178.8(3)
C10 C9 C14 P1 179.5(2)
C8 C9 C14 P1 -0.2(4)
C21 P1 C14 C13 -96.2(3)
C15 P1 C14 C13 9.4(3)
C21 P1 C14 C9 85.3(2)
C15 P1 C14 C9 -169.1(2)
C21 P1 C15 C16 -168.8(2)
C14 P1 C15 C16 86.2(2)
C21 P1 C15 C20 5.4(3)
C14 P1 C15 C20 -99.6(3)
C20 C15 C16 C17 0.0(5)
P1 C15 C16 C17 174.7(3)
C15 C16 C17 C18 -1.2(6)
C16 C17 C18 C19 1.9(6)
C17 C18 C19 C20 -1.4(5)
C18 C19 C20 C15 0.2(5)
C16 C15 C20 C19 0.5(4)
P1 C15 C20 C19 -173.7(2)
C15 P1 C21 C22 79.9(2)
C14 P1 C21 C22 -173.8(2)
C15 P1 C21 C26 -99.9(3)
C14 P1 C21 C26 6.4(3)
C26 C21 C22 C23 1.8(5)
P1 C21 C22 C23 -178.0(3)
C21 C22 C23 C24 -1.2(5)
C22 C23 C24 C25 -0.2(6)
C23 C24 C25 C26 0.8(6)
C24 C25 C26 C21 -0.1(5)
C22 C21 C26 C25 -1.2(4)
P1 C21 C26 C25 178.6(2)

loop_
_cod_related_entry_id
_cod_related_entry_database
_cod_related_entry_code
1 ChemSpider 30654827
